data_4511140
loop_
_publ_author_name
'Wen, Li-Li'
'Wang, Feng'
'Feng, Juan'
'Lv, Kang-Le'
'Wang, Cheng-Gang'
'Li, Dong-Feng'

_publ_section_title
;
 Structures, Photoluminescence, and Photocatalytic Properties of Six New
 Metal&#x2212;Organic Frameworks Based on Aromatic Polycarboxylate Acids
 and Rigid Imidazole-Based Synthons
;
_journal_issue 8
_journal_name_full 'Crystal Growth &amp; Design'
_journal_page_first 3581
_journal_paper_doi 10.1021/cg900317d
_journal_volume 9
_journal_year 2009
_chemical_formula_sum 'C54 H40 Cu3 N8 O15'
_chemical_formula_weight 1231.56
_chemical_name_systematic
; 
 ? 
;
_space_group_IT_number 14
_symmetry_cell_setting monoclinic
_symmetry_space_group_name_Hall '-P 2yn'
_symmetry_space_group_name_H-M 'P 1 21/n 1'
_atom_sites_solution_hydrogens geom
_atom_sites_solution_primary direct
_atom_sites_solution_secondary difmap
_audit_creation_method SHELXL-97
_cell_angle_alpha 90.00
_cell_angle_beta 99.438(2)
_cell_angle_gamma 90.00
_cell_formula_units_Z 2
_cell_length_a 9.0054(8)
_cell_length_b 20.5792(17)
_cell_length_c 13.5181(11)
_cell_measurement_reflns_used 4615
_cell_measurement_temperature 298(2)
_cell_measurement_theta_max 27.194
_cell_measurement_theta_min 2.497
_cell_volume 2471.3(4)
_computing_structure_refinement 'SHELXL-97 (Sheldrick, 1997)'
_computing_structure_solution 'SHELXS-97 (Sheldrick, 1990)'
_diffrn_ambient_temperature 298(2)
_diffrn_measured_fraction_theta_full 0.996
_diffrn_measured_fraction_theta_max 0.996
_diffrn_radiation_monochromator graphite
_diffrn_radiation_source 'fine-focus sealed tube'
_diffrn_radiation_type MoK\a
_diffrn_radiation_wavelength 0.71073
_diffrn_reflns_av_R_equivalents 0.0709
_diffrn_reflns_av_sigmaI/netI 0.0606
_diffrn_reflns_limit_h_max 11
_diffrn_reflns_limit_h_min -11
_diffrn_reflns_limit_k_max 25
_diffrn_reflns_limit_k_min -17
_diffrn_reflns_limit_l_max 16
_diffrn_reflns_limit_l_min -15
_diffrn_reflns_number 15673
_diffrn_reflns_theta_full 26.00
_diffrn_reflns_theta_max 26.00
_diffrn_reflns_theta_min 1.82
_exptl_absorpt_coefficient_mu 1.362
_exptl_absorpt_correction_T_max 0.861
_exptl_absorpt_correction_T_min 0.849
_exptl_absorpt_correction_type multi-scan
_exptl_crystal_colour plate
_exptl_crystal_density_diffrn 1.655
_exptl_crystal_density_method 'not measured'
_exptl_crystal_description 'deep blue'
_exptl_crystal_F_000 1254
_exptl_crystal_size_max 0.12
_exptl_crystal_size_mid 0.11
_exptl_crystal_size_min 0.11
_refine_diff_density_max 0.745
_refine_diff_density_min -0.428
_refine_diff_density_rms 0.111
_refine_ls_extinction_method none
_refine_ls_goodness_of_fit_ref 1.005
_refine_ls_hydrogen_treatment constr
_refine_ls_matrix_type full
_refine_ls_number_parameters 377
_refine_ls_number_reflns 4831
_refine_ls_number_restraints 30
_refine_ls_restrained_S_all 1.040
_refine_ls_R_factor_all 0.0624
_refine_ls_R_factor_gt 0.0496
_refine_ls_shift/su_max 0.001
_refine_ls_shift/su_mean 0.000
_refine_ls_structure_factor_coef Fsqd
_refine_ls_weighting_details 'calc w=1/[\s^2^(Fo^2^)+(0.0867P)^2^+0.0000P] where P=(Fo^2^+2Fc^2^)/3'
_refine_ls_weighting_scheme calc
_refine_ls_wR_factor_gt 0.1296
_refine_ls_wR_factor_ref 0.1399
_reflns_number_gt 3757
_reflns_number_total 4831
_reflns_threshold_expression >2sigma(I)
_cod_data_source_file cg900317d_si_001.cif
_cod_data_source_block 2
_cod_depositor_comments
;
The following automatic conversions were performed:

'_symmetry_cell_setting' value 'Monoclinic' changed to 'monoclinic'
according to
/usr/data/users/saulius/automatic-downloads/retrospective/ACS/lib/dictionaries/cif_core.dic
dictionary named 'cif_core.dic' version 2.4.2 from
2011-04-26.

'_exptl_absorpt_correction_type' value 'Multi-scan'
changed to 'multi-scan' according to
/usr/data/users/saulius/automatic-downloads/retrospective/ACS/lib/dictionaries/cif_core.dic
dictionary named 'cif_core.dic' version 2.4.2 from 2011-04-26.

Automatic conversion script
Id: cif_fix_values 2281 2013-09-26 08:29:07Z andrius 
;
_cod_original_sg_symbol_Hall '-P 2yac'
_cod_original_sg_symbol_H-M P2/n
_cod_database_code 4511140

loop_
_symmetry_equiv_pos_as_xyz
'x, y, z'
'-x+1/2, y+1/2, -z+1/2'
'-x, -y, -z'
'x-1/2, -y-1/2, z-1/2'

loop_
_atom_site_label
_atom_site_type_symbol
_atom_site_fract_x
_atom_site_fract_y
_atom_site_fract_z
_atom_site_U_iso_or_equiv
_atom_site_adp_type
_atom_site_occupancy
_atom_site_symmetry_multiplicity
_atom_site_calc_flag
_atom_site_refinement_flags
_atom_site_disorder_assembly
_atom_site_disorder_group
Cu1 Cu 1.14429(4) 0.71158(2) 0.37718(3) 0.02624(16) Uani 1 1 d . . .
Cu2 Cu 1.0000 0.5000 0.5000 0.0315(2) Uani 1 2 d S . .
C1 C 0.8929(4) 0.59956(18) 0.3570(3) 0.0251(8) Uani 1 1 d . . .
C2 C 0.7659(4) 0.63713(17) 0.2966(3) 0.0234(7) Uani 1 1 d . . .
C3 C 0.6262(4) 0.64241(18) 0.3287(3) 0.0253(8) Uani 1 1 d . . .
H3 H 0.6095 0.6208 0.3863 0.030 Uiso 1 1 calc R . .
C4 C 0.3665(4) 0.68698(18) 0.3105(3) 0.0264(8) Uani 1 1 d . . .
C5 C 0.5133(4) 0.67968(18) 0.2749(3) 0.0242(8) Uani 1 1 d . . .
C6 C 0.5371(4) 0.71148(17) 0.1866(3) 0.0243(8) Uani 1 1 d . . .
H6 H 0.4610 0.7367 0.1507 0.029 Uiso 1 1 calc R . .
C7 C 0.7031(4) 0.73440(18) 0.0561(3) 0.0256(8) Uani 1 1 d . . .
C8 C 0.6737(4) 0.70527(17) 0.1533(3) 0.0223(7) Uani 1 1 d . . .
C9 C 0.7879(4) 0.66807(17) 0.2096(3) 0.0234(7) Uani 1 1 d . . .
H9 H 0.8803 0.6642 0.1879 0.028 Uiso 1 1 calc R . .
C10 C 0.9618(4) 0.8085(2) 0.2383(3) 0.0370(10) Uani 1 1 d . . .
H10 H 1.0104 0.8006 0.1839 0.044 Uiso 1 1 calc R . .
C11 C 0.8533(5) 0.8527(2) 0.2408(3) 0.0429(11) Uani 1 1 d . . .
H11 H 0.8137 0.8808 0.1893 0.051 Uiso 1 1 calc R . .
C12 C 0.8978(4) 0.8019(2) 0.3836(3) 0.0342(9) Uani 1 1 d . . .
H12 H 0.8915 0.7895 0.4489 0.041 Uiso 1 1 calc R . .
C13 C 0.7132(4) 0.8911(2) 0.3763(4) 0.0412(11) Uani 1 1 d . . .
C14 C 0.6804(5) 0.9518(2) 0.3372(4) 0.0441(11) Uani 1 1 d . . .
H14 H 0.7139 0.9648 0.2788 0.053 Uiso 1 1 calc R . .
C15 C 0.5954(5) 0.9938(2) 0.3869(4) 0.0445(11) Uani 1 1 d . . .
H15 H 0.5737 1.0351 0.3605 0.053 Uiso 1 1 calc R . .
C16 C 0.5425(4) 0.9768(2) 0.4730(4) 0.0414(11) Uani 1 1 d . . .
C17 C 0.5727(6) 0.9144(3) 0.5050(5) 0.0719(16) Uani 1 1 d U . .
H17 H 0.5361 0.9002 0.5617 0.086 Uiso 1 1 calc R . .
C18 C 0.6547(6) 0.8715(3) 0.4573(4) 0.0670(15) Uani 1 1 d U . .
H18 H 0.6698 0.8291 0.4807 0.080 Uiso 1 1 calc R . .
C19 C 0.9124(4) 0.60979(19) 0.6259(3) 0.0342(9) Uani 1 1 d . . .
H19 H 0.9575 0.6421 0.5928 0.041 Uiso 1 1 calc R . .
C20 C 0.8310(4) 0.6198(2) 0.7009(3) 0.0353(9) Uani 1 1 d . . .
H20 H 0.8122 0.6595 0.7291 0.042 Uiso 1 1 calc R . .
C21 C 0.8376(4) 0.51612(19) 0.6684(3) 0.0287(8) Uani 1 1 d . . .
H21 H 0.8217 0.4716 0.6711 0.034 Uiso 1 1 calc R . .
C22 C 0.7001(4) 0.58465(18) 0.8858(3) 0.0284(8) Uani 1 1 d . . .
H22 H 0.7551 0.6231 0.8906 0.034 Uiso 1 1 calc R . .
C23 C 0.6224(4) 0.56698(18) 0.9608(3) 0.0280(8) Uani 1 1 d . . .
H23 H 0.6253 0.5943 1.0159 0.034 Uiso 1 1 calc R . .
C24 C 0.5397(4) 0.50999(18) 0.9577(3) 0.0269(8) Uani 1 1 d . . .
C25 C 0.5329(5) 0.4716(2) 0.8722(3) 0.0430(11) Uani 1 1 d . . .
H25 H 0.4766 0.4335 0.8669 0.052 Uiso 1 1 calc R . .
C26 C 0.6091(5) 0.4894(2) 0.7947(3) 0.0433(11) Uani 1 1 d . . .
H26 H 0.6013 0.4638 0.7373 0.052 Uiso 1 1 calc R . .
C27 C 0.6961(4) 0.54469(18) 0.8030(3) 0.0277(8) Uani 1 1 d . . .
N1 N 0.9903(3) 0.77652(15) 0.3298(2) 0.0295(7) Uani 1 1 d . . .
N2 N 0.8123(3) 0.84862(16) 0.3325(3) 0.0362(8) Uani 1 1 d . . .
N3 N 0.9172(3) 0.54464(15) 0.6070(2) 0.0276(7) Uani 1 1 d . . .
N4 N 0.7821(3) 0.56042(15) 0.7268(2) 0.0272(7) Uani 1 1 d . . .
O1 O 0.8549(3) 0.55098(14) 0.40416(19) 0.0361(7) Uani 1 1 d . . .
O2 O 1.0248(3) 0.61757(13) 0.3563(2) 0.0373(7) Uani 1 1 d . . .
O3 O 0.3442(3) 0.65952(14) 0.39055(19) 0.0349(6) Uani 1 1 d . . .
O4 O 0.2613(3) 0.72104(14) 0.2618(2) 0.0352(7) Uani 1 1 d . . .
O5 O 0.8086(3) 0.71381(14) 0.0180(2) 0.0373(7) Uani 1 1 d . . .
O6 O 0.6104(3) 0.77845(13) 0.01650(19) 0.0304(6) Uani 1 1 d . . .
O9 O 0.2480(9) 0.5682(4) 0.5330(5) 0.129(2) Uani 0.80 1 d PU A 1
O8 O 0.467(2) 0.5286(10) 0.5197(14) 0.129(6) Uani 0.30 1 d PU . 2
O7 O 0.6258(17) 0.7343(8) 0.5365(12) 0.140(5) Uani 0.40 1 d PU B 3

loop_
_atom_site_aniso_label
_atom_site_aniso_U_11
_atom_site_aniso_U_22
_atom_site_aniso_U_33
_atom_site_aniso_U_23
_atom_site_aniso_U_13
_atom_site_aniso_U_12
Cu1 0.0215(2) 0.0338(3) 0.0246(3) -0.00207(19) 0.00737(18) 0.00433(18)
Cu2 0.0438(4) 0.0343(4) 0.0207(4) 0.0108(3) 0.0182(3) 0.0189(3)
C1 0.0287(18) 0.028(2) 0.0191(18) -0.0044(15) 0.0045(15) 0.0084(15)
C2 0.0229(16) 0.0241(19) 0.0234(18) -0.0009(15) 0.0045(14) 0.0030(14)
C3 0.0270(17) 0.027(2) 0.0220(18) 0.0024(15) 0.0060(15) 0.0016(15)
C4 0.0237(17) 0.033(2) 0.0240(19) -0.0015(16) 0.0075(15) 0.0029(15)
C5 0.0216(16) 0.027(2) 0.0253(19) -0.0013(15) 0.0068(14) 0.0032(14)
C6 0.0243(17) 0.027(2) 0.0221(18) 0.0011(15) 0.0053(14) 0.0052(14)
C7 0.0288(18) 0.028(2) 0.0201(18) -0.0007(15) 0.0036(15) -0.0036(15)
C8 0.0235(16) 0.0235(19) 0.0202(18) -0.0009(14) 0.0047(14) -0.0004(14)
C9 0.0196(16) 0.028(2) 0.0238(18) -0.0033(15) 0.0062(14) -0.0009(14)
C10 0.031(2) 0.043(3) 0.037(2) -0.0034(19) 0.0058(18) -0.0009(18)
C11 0.037(2) 0.041(3) 0.048(3) 0.005(2) -0.003(2) 0.0037(19)
C12 0.0290(19) 0.037(2) 0.036(2) -0.0036(18) 0.0046(17) 0.0041(17)
C13 0.0243(19) 0.032(2) 0.066(3) -0.004(2) 0.0056(19) 0.0069(16)
C14 0.041(2) 0.040(3) 0.048(3) 0.001(2) -0.001(2) 0.0047(19)
C15 0.039(2) 0.032(2) 0.060(3) -0.001(2) 0.000(2) 0.0113(18)
C16 0.0206(17) 0.032(2) 0.072(3) 0.006(2) 0.0096(19) 0.0055(16)
C17 0.068(3) 0.062(3) 0.099(4) 0.019(3) 0.053(3) 0.020(2)
C18 0.064(3) 0.053(3) 0.095(3) 0.018(3) 0.047(3) 0.023(2)
C19 0.043(2) 0.030(2) 0.035(2) 0.0057(17) 0.0206(18) 0.0012(17)
C20 0.044(2) 0.025(2) 0.042(2) -0.0021(18) 0.0204(19) 0.0029(17)
C21 0.037(2) 0.023(2) 0.029(2) 0.0003(16) 0.0131(17) 0.0056(16)
C22 0.0318(18) 0.026(2) 0.030(2) -0.0026(16) 0.0108(16) -0.0016(15)
C23 0.0357(19) 0.026(2) 0.0249(19) -0.0042(15) 0.0138(16) 0.0023(15)
C24 0.0258(17) 0.034(2) 0.0229(19) -0.0032(16) 0.0110(15) -0.0006(15)
C25 0.053(2) 0.045(3) 0.038(2) -0.017(2) 0.028(2) -0.021(2)
C26 0.058(3) 0.042(3) 0.036(2) -0.0180(19) 0.027(2) -0.018(2)
C27 0.0281(18) 0.031(2) 0.028(2) 0.0013(16) 0.0153(15) 0.0034(15)
N1 0.0230(15) 0.0325(18) 0.0334(18) -0.0035(14) 0.0059(13) 0.0026(13)
N2 0.0247(15) 0.035(2) 0.048(2) 0.0022(16) 0.0054(15) 0.0039(14)
N3 0.0321(16) 0.0322(19) 0.0220(16) 0.0047(13) 0.0154(13) 0.0073(13)
N4 0.0313(15) 0.0273(17) 0.0271(17) 0.0003(13) 0.0165(13) 0.0038(13)
O1 0.0324(14) 0.0475(18) 0.0291(15) 0.0130(13) 0.0070(12) 0.0144(12)
O2 0.0216(12) 0.0294(15) 0.0579(19) -0.0051(13) -0.0022(12) 0.0044(11)
O3 0.0274(13) 0.0468(18) 0.0330(15) 0.0091(13) 0.0129(12) 0.0060(12)
O4 0.0275(13) 0.0472(18) 0.0330(15) 0.0080(12) 0.0114(12) 0.0128(12)
O5 0.0409(15) 0.0469(18) 0.0286(15) 0.0051(12) 0.0193(13) 0.0115(13)
O6 0.0306(13) 0.0362(16) 0.0261(14) 0.0072(12) 0.0099(11) 0.0037(11)
O9 0.188(6) 0.111(5) 0.084(4) 0.006(4) 0.013(4) -0.054(5)
O8 0.125(10) 0.141(11) 0.108(9) 0.024(8) -0.016(7) -0.012(8)
O7 0.133(9) 0.139(9) 0.143(9) 0.009(8) 0.013(7) 0.002(7)

loop_
_atom_type_symbol
_atom_type_description
_atom_type_scat_dispersion_real
_atom_type_scat_dispersion_imag
_atom_type_scat_source
C C 0.0033 0.0016 'International Tables Vol C Tables 4.2.6.8 and 6.1.1.4'
H H 0.0000 0.0000 'International Tables Vol C Tables 4.2.6.8 and 6.1.1.4'
N N 0.0061 0.0033 'International Tables Vol C Tables 4.2.6.8 and 6.1.1.4'
O O 0.0106 0.0060 'International Tables Vol C Tables 4.2.6.8 and 6.1.1.4'
Cu Cu 0.3201 1.2651 'International Tables Vol C Tables 4.2.6.8 and 6.1.1.4'

loop_
_geom_angle_atom_site_label_1
_geom_angle_atom_site_label_2
_geom_angle_atom_site_label_3
_geom_angle
_geom_angle_site_symmetry_1
_geom_angle_site_symmetry_3
N1 Cu1 O6 91.67(12) . 4_676
N1 Cu1 O4 96.45(12) . 1_655
O6 Cu1 O4 155.12(11) 4_676 1_655
N1 Cu1 O3 159.79(12) . 1_655
O6 Cu1 O3 103.82(10) 4_676 1_655
O4 Cu1 O3 64.19(10) 1_655 1_655
N1 Cu1 O2 104.60(11) . .
O6 Cu1 O2 93.73(11) 4_676 .
O4 Cu1 O2 106.80(11) 1_655 .
O3 Cu1 O2 87.50(10) 1_655 .
N1 Cu1 C4 128.04(13) . 1_655
O6 Cu1 C4 131.05(12) 4_676 1_655
O4 Cu1 C4 32.31(11) 1_655 1_655
O3 Cu1 C4 32.08(11) 1_655 1_655
O2 Cu1 C4 100.80(11) . 1_655
N3 Cu2 N3 180.00(10) . 3_766
N3 Cu2 O1 93.17(11) . 3_766
N3 Cu2 O1 86.83(11) 3_766 3_766
N3 Cu2 O1 86.83(11) . .
N3 Cu2 O1 93.17(11) 3_766 .
O1 Cu2 O1 180.000(1) 3_766 .
O2 C1 O1 125.3(3) . .
O2 C1 C2 118.9(3) . .
O1 C1 C2 115.8(3) . .
C9 C2 C3 119.3(3) . .
C9 C2 C1 119.8(3) . .
C3 C2 C1 120.8(3) . .
C5 C3 C2 120.1(3) . .
C5 C3 H3 120.0 . .
C2 C3 H3 120.0 . .
O3 C4 O4 118.7(3) . .
O3 C4 C5 120.4(3) . .
O4 C4 C5 120.9(3) . .
O3 C4 Cu1 60.66(17) . 1_455
O4 C4 Cu1 58.53(17) . 1_455
C5 C4 Cu1 172.5(3) . 1_455
C3 C5 C6 120.2(3) . .
C3 C5 C4 120.1(3) . .
C6 C5 C4 119.7(3) . .
C8 C6 C5 120.0(3) . .
C8 C6 H6 120.0 . .
C5 C6 H6 120.0 . .
O5 C7 O6 124.2(3) . .
O5 C7 C8 119.2(3) . .
O6 C7 C8 116.6(3) . .
C6 C8 C9 119.1(3) . .
C6 C8 C7 122.7(3) . .
C9 C8 C7 118.2(3) . .
C2 C9 C8 121.3(3) . .
C2 C9 H9 119.3 . .
C8 C9 H9 119.3 . .
C11 C10 N1 109.2(4) . .
C11 C10 H10 125.4 . .
N1 C10 H10 125.4 . .
C10 C11 N2 106.9(4) . .
C10 C11 H11 126.5 . .
N2 C11 H11 126.5 . .
N1 C12 N2 111.4(4) . .
N1 C12 H12 124.3 . .
N2 C12 H12 124.3 . .
C18 C13 C14 119.8(4) . .
C18 C13 N2 120.0(4) . .
C14 C13 N2 120.2(4) . .
C13 C14 C15 118.6(5) . .
C13 C14 H14 120.7 . .
C15 C14 H14 120.7 . .
C16 C15 C14 122.9(4) . .
C16 C15 H15 118.5 . .
C14 C15 H15 118.5 . .
C17 C16 C15 115.3(4) . .
C17 C16 C16 122.7(5) . 3_676
C15 C16 C16 122.0(5) . 3_676
C16 C17 C18 123.3(5) . .
C16 C17 H17 118.4 . .
C18 C17 H17 118.4 . .
C13 C18 C17 119.8(5) . .
C13 C18 H18 120.1 . .
C17 C18 H18 120.1 . .
C20 C19 N3 108.9(3) . .
C20 C19 H19 125.5 . .
N3 C19 H19 125.5 . .
C19 C20 N4 107.0(3) . .
C19 C20 H20 126.5 . .
N4 C20 H20 126.5 . .
N3 C21 N4 110.9(3) . .
N3 C21 H21 124.5 . .
N4 C21 H21 124.5 . .
C23 C22 C27 119.4(3) . .
C23 C22 H22 120.3 . .
C27 C22 H22 120.3 . .
C22 C23 C24 122.6(3) . .
C22 C23 H23 118.7 . .
C24 C23 H23 118.7 . .
C23 C24 C25 117.1(3) . .
C23 C24 C24 121.9(4) . 3_667
C25 C24 C24 121.0(4) . 3_667
C26 C25 C24 121.1(4) . .
C26 C25 H25 119.5 . .
C24 C25 H25 119.5 . .
C27 C26 C25 120.0(4) . .
C27 C26 H26 120.0 . .
C25 C26 H26 120.0 . .
C26 C27 C22 119.8(3) . .
C26 C27 N4 119.9(3) . .
C22 C27 N4 120.3(3) . .
C12 N1 C10 105.4(3) . .
C12 N1 Cu1 125.2(3) . .
C10 N1 Cu1 129.3(3) . .
C12 N2 C11 107.1(3) . .
C12 N2 C13 124.1(4) . .
C11 N2 C13 128.2(4) . .
C21 N3 C19 106.4(3) . .
C21 N3 Cu2 124.5(3) . .
C19 N3 Cu2 128.7(2) . .
C21 N4 C20 106.7(3) . .
C21 N4 C27 124.4(3) . .
C20 N4 C27 128.8(3) . .
C1 O1 Cu2 123.0(2) . .
C1 O2 Cu1 134.8(2) . .
C4 O3 Cu1 87.3(2) . 1_455
C4 O4 Cu1 89.2(2) . 1_455
C7 O6 Cu1 106.2(2) . 4_575

loop_
_geom_bond_atom_site_label_1
_geom_bond_atom_site_label_2
_geom_bond_distance
_geom_bond_site_symmetry_2
Cu1 N1 1.957(3) .
Cu1 O6 1.967(2) 4_676
Cu1 O4 2.030(3) 1_655
Cu1 O3 2.077(2) 1_655
Cu1 O2 2.209(3) .
Cu1 C4 2.380(3) 1_655
Cu2 N3 1.961(3) .
Cu2 N3 1.961(3) 3_766
Cu2 O1 1.983(2) 3_766
Cu2 O1 1.983(2) .
C1 O2 1.246(4) .
C1 O1 1.263(4) .
C1 C2 1.506(5) .
C2 C9 1.379(5) .
C2 C3 1.400(5) .
C3 C5 1.382(5) .
C3 H3 0.9300 .
C4 O3 1.266(4) .
C4 O4 1.272(4) .
C4 C5 1.487(4) .
C4 Cu1 2.380(3) 1_455
C5 C6 1.408(5) .
C6 C8 1.383(5) .
C6 H6 0.9300 .
C7 O5 1.228(4) .
C7 O6 1.288(4) .
C7 C8 1.507(5) .
C8 C9 1.402(5) .
C9 H9 0.9300 .
C10 C11 1.339(6) .
C10 N1 1.388(5) .
C10 H10 0.9300 .
C11 N2 1.353(5) .
C11 H11 0.9300 .
C12 N1 1.301(5) .
C12 N2 1.348(5) .
C12 H12 0.9300 .
C13 C18 1.352(7) .
C13 C14 1.370(6) .
C13 N2 1.444(5) .
C14 C15 1.396(6) .
C14 H14 0.9300 .
C15 C16 1.374(6) .
C15 H15 0.9300 .
C16 C17 1.368(7) .
C16 C16 1.488(8) 3_676
C17 C18 1.377(7) .
C17 H17 0.9300 .
C18 H18 0.9300 .
C19 C20 1.361(5) .
C19 N3 1.367(5) .
C19 H19 0.9300 .
C20 N4 1.363(5) .
C20 H20 0.9300 .
C21 N3 1.320(5) .
C21 N4 1.354(5) .
C21 H21 0.9300 .
C22 C23 1.372(5) .
C22 C27 1.385(5) .
C22 H22 0.9300 .
C23 C24 1.386(5) .
C23 H23 0.9300 .
C24 C25 1.392(5) .
C24 C24 1.502(7) 3_667
C25 C26 1.392(6) .
C25 H25 0.9300 .
C26 C27 1.376(5) .
C26 H26 0.9300 .
C27 N4 1.424(4) .
O3 Cu1 2.077(2) 1_455
O4 Cu1 2.030(3) 1_455
O6 Cu1 1.967(2) 4_575
O8 O8 1.46(4) 3_666
